data_2208831
loop_
_publ_author_name
'Lin-Hai Jing'
'Da-Bin Qin'
'Shao-Jin Gu'
'Huan-Xia Zhang'
'Zhi-Hua Mao'

_publ_section_title
;
 Diphenyl naphthalene-1,4-dicarboxylate
;
_journal_coeditor_code CI2045
_journal_issue 5
_journal_name_full 'Acta Crystallographica Section E'
_journal_page_first o1717
_journal_page_last o1718
_journal_paper_doi 10.1107/S1600536806011676
_journal_volume 62
_journal_year 2006
_chemical_formula_iupac 'C24 H16 O4'
_chemical_formula_moiety 'C24 H16 O4'
_chemical_formula_sum 'C24 H16 O4'
_chemical_formula_weight 368.37
_chemical_name_systematic
;
Diphenyl naphthalene-1,4-dicarboxylate
;
_space_group_IT_number 14
_symmetry_cell_setting monoclinic
_symmetry_space_group_name_Hall '-P 2ybc'
_symmetry_space_group_name_H-M 'P 1 21/c 1'
_atom_sites_solution_hydrogens geom
_atom_sites_solution_primary direct
_atom_sites_solution_secondary difmap
_audit_creation_method SHELXL-97
_cell_angle_alpha 90.00
_cell_angle_beta 92.15(3)
_cell_angle_gamma 90.00
_cell_formula_units_Z 4
_cell_length_a 13.984(7)
_cell_length_b 5.7797(17)
_cell_length_c 22.283(6)
_cell_measurement_reflns_used 20
_cell_measurement_temperature 292(2)
_cell_measurement_theta_max 7.41
_cell_measurement_theta_min 4.47
_cell_volume 1799.7(12)
_computing_cell_refinement DIFRAC
_computing_data_collection 'DIFRAC (Gabe <i>et al.</i>,  1993)'
_computing_data_reduction 'NRCVAX (Gabe <i>et al.</i>,  1989)'
_computing_molecular_graphics 'ORTEP-3 for Windows (Farrugia, 1997)'
_computing_publication_material SHELXL97
_computing_structure_refinement 'SHELXL97 (Sheldrick, 1997)'
_computing_structure_solution 'SHELXS97 (Sheldrick, 1997)'
_diffrn_ambient_temperature 292(2)
_diffrn_measured_fraction_theta_full 0.985
_diffrn_measured_fraction_theta_max 0.985
_diffrn_measurement_device_type 'Enraf--Nonius CAD-4'
_diffrn_measurement_method \w/2\q
_diffrn_radiation_monochromator graphite
_diffrn_radiation_source 'fine-focus sealed tube'
_diffrn_radiation_type MoK\a
_diffrn_radiation_wavelength 0.71073
_diffrn_reflns_av_R_equivalents 0.0171
_diffrn_reflns_av_sigmaI/netI 0.1044
_diffrn_reflns_limit_h_max 16
_diffrn_reflns_limit_h_min -16
_diffrn_reflns_limit_k_max 6
_diffrn_reflns_limit_k_min 0
_diffrn_reflns_limit_l_max 26
_diffrn_reflns_limit_l_min -10
_diffrn_reflns_number 3304
_diffrn_reflns_theta_full 25.40
_diffrn_reflns_theta_max 25.40
_diffrn_reflns_theta_min 1.83
_diffrn_standards_decay_% 0
_diffrn_standards_interval_count 300
_diffrn_standards_number 3
_exptl_absorpt_coefficient_mu 0.092
_exptl_absorpt_correction_type none
_exptl_crystal_colour brown
_exptl_crystal_density_diffrn 1.360
_exptl_crystal_density_method 'not measured'
_exptl_crystal_description Block
_exptl_crystal_F_000 768
_exptl_crystal_size_max 0.30
_exptl_crystal_size_mid 0.30
_exptl_crystal_size_min 0.23
_refine_diff_density_max 0.179
_refine_diff_density_min -0.187
_refine_ls_extinction_method none
_refine_ls_goodness_of_fit_ref 0.886
_refine_ls_hydrogen_treatment refall
_refine_ls_matrix_type full
_refine_ls_number_parameters 317
_refine_ls_number_reflns 3280
_refine_ls_number_restraints 0
_refine_ls_restrained_S_all 0.886
_refine_ls_R_factor_all 0.1728
_refine_ls_R_factor_gt 0.0475
_refine_ls_shift/su_max 0.001
_refine_ls_shift/su_mean 0.000
_refine_ls_structure_factor_coef Fsqd
_refine_ls_weighting_details 'calc w=1/[\s^2^(Fo^2^)+(0.0493P)^2^] where P=(Fo^2^+2Fc^2^)/3'
_refine_ls_weighting_scheme calc
_refine_ls_wR_factor_gt 0.0939
_refine_ls_wR_factor_ref 0.1191
_reflns_number_gt 1324
_reflns_number_total 3280
_reflns_threshold_expression I>2\s(I)
_cod_data_source_file ci2045.cif
_cod_data_source_block I
_cod_depositor_comments
;
The following automatic conversions were performed:
'_symmetry_cell_setting' value 'Monoclinic' changed to 'monoclinic'
according to '/home/saulius/struct/CIF-dictionaries/cif_core.dic'
dictionary named 'cif_core.dic' version 2.4.1 from 2010-06-29.

Automatic conversion script
Id: cif_fix_enum 1527 2010-12-29 10:47:43Z saulius 

The following automatic conversions were performed:

'_symmetry_cell_setting' value 'Monoclinic' changed to 'monoclinic'
according to /home/saulius/struct/CIF-dictionaries/cif_core.dic
dictionary named 'cif_core.dic' version 2.4.1 from 2010-06-29.

Automatic conversion script
Id: cif_fix_values 1715 2011-07-08 13:25:40Z adriana 
;
_cod_original_sg_symbol_H-M 'P 21/c'
_cod_database_code 2208831
_cod_database_fobs_code 2208831

loop_
_symmetry_equiv_pos_as_xyz
'x, y, z'
'-x, y+1/2, -z+1/2'
'-x, -y, -z'
'x, -y-1/2, z-1/2'

loop_
_atom_site_type_symbol
_atom_site_label
_atom_site_fract_x
_atom_site_fract_y
_atom_site_fract_z
_atom_site_U_iso_or_equiv
_atom_site_adp_type
_atom_site_calc_flag
_atom_site_occupancy
O O1 0.44327(17) 0.2491(5) 0.96387(10) 0.1053(10) Uani d 1
O O2 0.35410(14) 0.4573(4) 0.90104(8) 0.0579(6) Uani d 1
O O3 0.68080(15) 0.4848(4) 0.67890(9) 0.0745(8) Uani d 1
O O4 0.79804(14) 0.4264(4) 0.74845(7) 0.0544(6) Uani d 1
C C1 0.6378(2) 0.3882(5) 0.77799(11) 0.0422(7) Uani d 1
C C2 0.5625(2) 0.5360(5) 0.78057(13) 0.0467(8) Uani d 1
C C3 0.4957(2) 0.5168(6) 0.82579(13) 0.0464(8) Uani d 1
C C4 0.50416(18) 0.3427(5) 0.86774(11) 0.0401(7) Uani d 1
C C5 0.5902(2) -0.0093(5) 0.90596(12) 0.0475(8) Uani d 1
C C6 0.6627(2) -0.1636(6) 0.90165(13) 0.0517(8) Uani d 1
C C7 0.7294(2) -0.1427(6) 0.85685(13) 0.0514(8) Uani d 1
C C8 0.7224(2) 0.0342(6) 0.81691(13) 0.0502(8) Uani d 1
C C9 0.64910(19) 0.2020(5) 0.81986(10) 0.0408(7) Uani d 1
C C10 0.57998(18) 0.1798(5) 0.86555(11) 0.0401(7) Uani d 1
C C11 0.4338(2) 0.3373(6) 0.91632(12) 0.0527(8) Uani d 1
C C12 0.2832(2) 0.4732(5) 0.94402(11) 0.0455(8) Uani d 1
C C13 0.2137(2) 0.3077(6) 0.94522(13) 0.0531(8) Uani d 1
C C14 0.1416(2) 0.3315(7) 0.98555(14) 0.0612(9) Uani d 1
C C15 0.1408(2) 0.5167(7) 1.02360(14) 0.0594(9) Uani d 1
C C16 0.2118(2) 0.6810(6) 1.02148(14) 0.0599(9) Uani d 1
C C17 0.2841(2) 0.6609(6) 0.98136(14) 0.0566(9) Uani d 1
C C18 0.7046(2) 0.4346(5) 0.72894(13) 0.0483(8) Uani d 1
C C19 0.8677(2) 0.4540(5) 0.70524(12) 0.0466(8) Uani d 1
C C20 0.9286(2) 0.6362(6) 0.71079(14) 0.0574(9) Uani d 1
C C21 1.0022(2) 0.6557(7) 0.67104(16) 0.0681(10) Uani d 1
C C22 1.0127(3) 0.4951(8) 0.62721(15) 0.0685(11) Uani d 1
C C23 0.9513(3) 0.3119(7) 0.62227(16) 0.0678(10) Uani d 1
C C24 0.8779(2) 0.2890(6) 0.66174(14) 0.0594(9) Uani d 1
H H2 0.5553(18) 0.658(5) 0.7513(11) 0.068(10) Uiso d 1
H H3 0.4431(18) 0.620(5) 0.8268(11) 0.055(9) Uiso d 1
H H5 0.5425(16) -0.028(4) 0.9347(10) 0.035(7) Uiso d 1
H H6 0.6659(19) -0.290(5) 0.9318(12) 0.076(10) Uiso d 1
H H7 0.7825(19) -0.256(5) 0.8555(11) 0.067(9) Uiso d 1
H H8 0.7654(17) 0.059(4) 0.7863(10) 0.040(8) Uiso d 1
H H13 0.2153(17) 0.178(5) 0.9178(11) 0.059(9) Uiso d 1
H H14 0.0899(19) 0.211(5) 0.9874(11) 0.066(10) Uiso d 1
H H15 0.094(2) 0.526(5) 1.0533(11) 0.061(9) Uiso d 1
H H16 0.2121(18) 0.806(5) 1.0494(11) 0.055(9) Uiso d 1
H H17 0.3377(18) 0.771(5) 0.9786(11) 0.061(9) Uiso d 1
H H20 0.9200(16) 0.745(4) 0.7405(10) 0.040(8) Uiso d 1
H H21 1.044(2) 0.783(5) 0.6757(12) 0.063(10) Uiso d 1
H H22 1.063(2) 0.505(5) 0.5999(12) 0.070(10) Uiso d 1
H H23 0.957(2) 0.201(6) 0.5888(14) 0.107(13) Uiso d 1
H H24 0.8308(19) 0.161(5) 0.6581(12) 0.069(10) Uiso d 1

loop_
_atom_site_aniso_label
_atom_site_aniso_U_11
_atom_site_aniso_U_22
_atom_site_aniso_U_33
_atom_site_aniso_U_12
_atom_site_aniso_U_13
_atom_site_aniso_U_23
O1 0.0957(19) 0.161(3) 0.0621(14) 0.0641(19) 0.0372(13) 0.0526(17)
O2 0.0541(14) 0.0734(16) 0.0471(11) 0.0161(13) 0.0135(10) 0.0091(11)
O3 0.0552(14) 0.116(2) 0.0533(13) 0.0065(13) 0.0076(10) 0.0304(14)
O4 0.0423(12) 0.0763(16) 0.0449(11) -0.0073(12) 0.0057(10) 0.0041(10)
C1 0.0382(17) 0.0492(19) 0.0393(15) -0.0034(16) 0.0025(13) 0.0036(14)
C2 0.0468(19) 0.047(2) 0.0462(17) -0.0018(17) 0.0020(15) 0.0068(17)
C3 0.0405(19) 0.051(2) 0.0481(17) 0.0030(18) 0.0047(14) 0.0015(16)
C4 0.0402(17) 0.0452(19) 0.0351(14) -0.0023(16) 0.0054(13) -0.0013(14)
C5 0.048(2) 0.052(2) 0.0425(17) -0.0015(18) 0.0074(15) 0.0005(16)
C6 0.056(2) 0.050(2) 0.0484(18) -0.0012(19) -0.0015(16) 0.0047(17)
C7 0.052(2) 0.046(2) 0.0554(19) 0.0024(18) -0.0015(17) 0.0006(17)
C8 0.046(2) 0.056(2) 0.0495(19) -0.0008(18) 0.0071(16) -0.0029(17)
C9 0.0409(18) 0.046(2) 0.0357(15) -0.0048(16) 0.0012(13) -0.0017(14)
C10 0.0374(17) 0.0469(19) 0.0358(15) 0.0014(16) -0.0021(13) -0.0017(14)
C11 0.053(2) 0.065(2) 0.0408(18) 0.0059(19) 0.0096(15) 0.0052(17)
C12 0.0445(19) 0.056(2) 0.0368(16) 0.0052(17) 0.0085(14) 0.0030(15)
C13 0.061(2) 0.048(2) 0.0507(19) -0.0003(19) 0.0060(17) -0.0098(17)
C14 0.053(2) 0.067(2) 0.064(2) -0.009(2) 0.0112(18) -0.001(2)
C15 0.047(2) 0.075(3) 0.057(2) 0.001(2) 0.0173(17) -0.001(2)
C16 0.061(2) 0.057(2) 0.062(2) 0.005(2) 0.0109(18) -0.0133(19)
C17 0.057(2) 0.054(2) 0.060(2) -0.009(2) 0.0142(18) -0.0031(18)
C18 0.049(2) 0.048(2) 0.0474(18) -0.0008(17) 0.0047(15) 0.0050(15)
C19 0.0426(18) 0.056(2) 0.0410(16) -0.0016(17) 0.0026(14) 0.0044(16)
C20 0.059(2) 0.062(2) 0.052(2) -0.007(2) 0.0050(17) -0.0118(18)
C21 0.055(2) 0.079(3) 0.071(2) -0.022(2) 0.0065(19) 0.002(2)
C22 0.049(2) 0.105(3) 0.053(2) 0.007(2) 0.0161(18) 0.013(2)
C23 0.064(2) 0.075(3) 0.066(2) 0.003(2) 0.0161(19) -0.011(2)
C24 0.058(2) 0.060(2) 0.061(2) -0.010(2) 0.0062(18) -0.0036(19)

loop_
_atom_type_symbol
_atom_type_description
_atom_type_scat_dispersion_real
_atom_type_scat_dispersion_imag
_atom_type_scat_source
C C 0.0033 0.0016 'International Tables Vol C Tables 4.2.6.8 and 6.1.1.4'
H H 0.0000 0.0000 'International Tables Vol C Tables 4.2.6.8 and 6.1.1.4'
O O 0.0106 0.0060 'International Tables Vol C Tables 4.2.6.8 and 6.1.1.4'

loop_
_geom_angle_atom_site_label_1
_geom_angle_atom_site_label_2
_geom_angle_atom_site_label_3
_geom_angle
_geom_angle_publ_flag
C11 O2 C12 117.4(2) y
C18 O4 C19 117.3(2) y
C2 C1 C9 120.9(3) ?
C2 C1 C18 115.2(3) ?
C9 C1 C18 123.9(3) ?
C1 C2 C3 121.2(3) ?
C1 C2 H2 119.5(16) ?
C3 C2 H2 119.3(16) ?
C4 C3 C2 120.2(3) ?
C4 C3 H3 119.3(16) ?
C2 C3 H3 120.4(16) ?
C3 C4 C10 120.4(3) ?
C3 C4 C11 117.8(3) ?
C10 C4 C11 121.7(3) ?
C6 C5 C10 121.3(3) ?
C6 C5 H5 121.4(15) ?
C10 C5 H5 117.3(15) ?
C5 C6 C7 121.0(3) ?
C5 C6 H6 116.9(16) ?
C7 C6 H6 122.1(16) ?
C8 C7 C6 120.1(3) ?
C8 C7 H7 121.0(16) ?
C6 C7 H7 119.0(16) ?
C7 C8 C9 121.4(3) ?
C7 C8 H8 124.0(15) ?
C9 C8 H8 114.6(16) ?
C8 C9 C1 123.3(3) ?
C8 C9 C10 118.7(3) ?
C1 C9 C10 118.0(3) ?
C5 C10 C4 123.1(3) ?
C5 C10 C9 117.6(3) ?
C4 C10 C9 119.3(3) ?
O1 C11 O2 121.0(3) y
O1 C11 C4 127.4(3) y
O2 C11 C4 111.6(3) y
C13 C12 C17 122.3(3) ?
C13 C12 O2 119.2(3) y
C17 C12 O2 118.4(3) y
C12 C13 C14 118.7(3) ?
C12 C13 H13 119.8(16) ?
C14 C13 H13 121.5(16) ?
C15 C14 C13 120.3(4) ?
C15 C14 H14 119.6(15) ?
C13 C14 H14 120.1(16) ?
C14 C15 C16 119.8(3) ?
C14 C15 H15 120.0(18) ?
C16 C15 H15 120.1(17) ?
C15 C16 C17 120.8(4) ?
C15 C16 H16 119.1(16) ?
C17 C16 H16 120.0(16) ?
C12 C17 C16 118.1(3) ?
C12 C17 H17 117.6(15) ?
C16 C17 H17 124.2(15) ?
O3 C18 O4 122.6(3) y
O3 C18 C1 124.9(3) y
O4 C18 C1 112.4(2) y
C20 C19 C24 121.5(3) ?
C20 C19 O4 118.3(3) y
C24 C19 O4 119.9(3) y
C19 C20 C21 118.9(3) ?
C19 C20 H20 119.6(15) ?
C21 C20 H20 121.5(15) ?
C22 C21 C20 120.4(4) ?
C22 C21 H21 121.8(17) ?
C20 C21 H21 117.8(17) ?
C21 C22 C23 120.2(4) ?
C21 C22 H22 121.4(19) ?
C23 C22 H22 118.3(19) ?
C22 C23 C24 120.2(4) ?
C22 C23 H23 120(2) ?
C24 C23 H23 120(2) ?
C19 C24 C23 118.8(3) ?
C19 C24 H24 119.4(17) ?
C23 C24 H24 121.7(17) ?

loop_
_geom_bond_atom_site_label_1
_geom_bond_atom_site_label_2
_geom_bond_distance
_geom_bond_publ_flag
O1 C11 1.179(3) y
O2 C11 1.346(3) y
O2 C12 1.407(3) y
O3 C18 1.188(3) y
O4 C18 1.363(3) y
O4 C19 1.404(3) y
C1 C2 1.359(4) ?
C1 C9 1.429(3) ?
C1 C18 1.488(4) ?
C2 C3 1.403(4) ?
C2 H2 0.96(3) ?
C3 C4 1.376(4) ?
C3 H3 0.95(2) ?
C4 C10 1.420(4) ?
C4 C11 1.490(4) ?
C5 C6 1.356(4) ?
C5 C10 1.420(4) ?
C5 H5 0.95(2) ?
C6 C7 1.397(4) ?
C6 H6 0.99(3) ?
C7 C8 1.357(4) ?
C7 H7 0.99(3) ?
C8 C9 1.414(4) ?
C8 H8 0.94(2) ?
C9 C10 1.436(3) ?
C12 C13 1.365(4) ?
C12 C17 1.367(4) ?
C13 C14 1.382(4) ?
C13 H13 0.97(3) ?
C14 C15 1.366(4) ?
C14 H14 1.01(3) ?
C15 C16 1.375(4) ?
C15 H15 0.95(3) ?
C16 C17 1.379(4) ?
C16 H16 0.95(3) ?
C17 H17 0.99(3) ?
C19 C20 1.357(4) ?
C19 C24 1.371(4) ?
C20 C21 1.388(4) ?
C20 H20 0.92(2) ?
C21 C22 1.359(5) ?
C21 H21 0.95(3) ?
C22 C23 1.366(5) ?
C22 H22 0.95(3) ?
C23 C24 1.383(4) ?
C23 H23 0.99(3) ?
C24 H24 0.99(3) ?

loop_
_geom_hbond_atom_site_label_D
_geom_hbond_atom_site_label_H
_geom_hbond_atom_site_label_A
_geom_hbond_site_symmetry_A
_geom_hbond_distance_DH
_geom_hbond_distance_HA
_geom_hbond_distance_DA
_geom_hbond_angle_DHA
C5 H5 O1 . 0.95(2) 2.23(2) 2.884(4) 125(2)
C5 H5 O1 3_657 0.95(2) 2.60(2) 3.264(4) 128(2)
C8 H8 O4 . 0.94(2) 2.34(2) 2.951(4) 123(2)
C2 H2 Cg1 2_656 0.96(3) 2.65(3) 3.469(4) 143(2)
C6 H6 Cg2 3_657 0.99(3) 2.76(3) 3.596(4) 142(2)

loop_
_geom_torsion_atom_site_label_1
_geom_torsion_atom_site_label_2
_geom_torsion_atom_site_label_3
_geom_torsion_atom_site_label_4
_geom_torsion
C9 C1 C2 C3 2.7(4)
C18 C1 C2 C3 -177.9(3)
C1 C2 C3 C4 -1.7(5)
C2 C3 C4 C10 -0.4(4)
C2 C3 C4 C11 177.3(3)
C10 C5 C6 C7 -0.6(5)
C5 C6 C7 C8 0.2(5)
C6 C7 C8 C9 0.8(5)
C7 C8 C9 C1 -178.6(3)
C7 C8 C9 C10 -1.3(4)
C2 C1 C9 C8 175.7(3)
C18 C1 C9 C8 -3.7(4)
C2 C1 C9 C10 -1.6(4)
C18 C1 C9 C10 179.0(3)
C6 C5 C10 C4 178.7(3)
C6 C5 C10 C9 0.0(4)
C3 C4 C10 C5 -177.3(3)
C11 C4 C10 C5 5.2(4)
C3 C4 C10 C9 1.4(4)
C11 C4 C10 C9 -176.2(2)
C8 C9 C10 C5 0.9(4)
C1 C9 C10 C5 178.3(2)
C8 C9 C10 C4 -177.9(2)
C1 C9 C10 C4 -0.4(4)
C12 O2 C11 O1 0.2(5)
C12 O2 C11 C4 -177.7(2)
C3 C4 C11 O1 -157.2(3)
C10 C4 C11 O1 20.5(5)
C3 C4 C11 O2 20.5(4)
C10 C4 C11 O2 -161.9(2)
C11 O2 C12 C13 -89.5(3)
C11 O2 C12 C17 93.5(3)
C17 C12 C13 C14 0.1(5)
O2 C12 C13 C14 -176.7(3)
C12 C13 C14 C15 -0.4(5)
C13 C14 C15 C16 0.4(5)
C14 C15 C16 C17 -0.1(5)
C13 C12 C17 C16 0.2(5)
O2 C12 C17 C16 177.0(3)
C15 C16 C17 C12 -0.2(5)
C19 O4 C18 O3 -7.1(4)
C19 O4 C18 C1 176.3(2)
C2 C1 C18 O3 -42.4(4)
C9 C1 C18 O3 137.0(3)
C2 C1 C18 O4 134.1(3)
C9 C1 C18 O4 -46.5(4)
C18 O4 C19 C20 118.7(3)
C18 O4 C19 C24 -66.5(4)
C24 C19 C20 C21 0.5(5)
O4 C19 C20 C21 175.2(3)
C19 C20 C21 C22 0.3(5)
C20 C21 C22 C23 -0.6(6)
C21 C22 C23 C24 0.2(6)
C20 C19 C24 C23 -0.9(5)
O4 C19 C24 C23 -175.5(3)
C22 C23 C24 C19 0.6(5)

loop_
_cod_related_entry_id
_cod_related_entry_database
_cod_related_entry_code
1 ChemSpider 21128411
